data_7703203
loop_
_publ_author_name
'Nakai, Hidetaka'
'Miyata, Seiya'
'Kajiwara, Yuu'
'Ozawa, Yoshiki'
'Abe, Masaaki'

_publ_section_title
;
 A non-linear phenomenon observed in the photochromic crystals of a
 rhodium dithionite complex with n-propyl moieties.
;
_journal_issue 6
_journal_name_full 'Dalton transactions (Cambridge, England : 2003)'
_journal_page_first 1721
_journal_page_last 1725
_journal_paper_doi 10.1039/c9dt04760c
_journal_volume 49
_journal_year 2020
_chemical_absolute_configuration 'CHOOSE rm ad rmad syn or unk'
_chemical_formula_moiety 'C26 H42 O4 Rh2 S2'
_chemical_formula_sum 'C26 H42 O4 Rh2 S2'
_chemical_formula_weight 688.55
_chemical_properties_physical Photo-sensitive
_space_group_crystal_system orthorhombic
_space_group_IT_number 19
_space_group_name_Hall 'P 2ac 2ab'
_space_group_name_H-M_alt 'P 21 21 21'
_atom_sites_solution_hydrogens geom
_atom_sites_solution_primary direct
_atom_sites_solution_secondary difmap
_audit_update_record
;
2019-09-14 deposited with the CCDC.	2020-01-03 downloaded from the CCDC.
;
_cell_angle_alpha 90.0000
_cell_angle_beta 90.0000
_cell_angle_gamma 90.0000
_cell_formula_units_Z 4
_cell_length_a 9.1902(3)
_cell_length_b 13.7947(4)
_cell_length_c 21.1368(6)
_cell_measurement_reflns_used 13528
_cell_measurement_temperature 100
_cell_measurement_theta_max 31.57
_cell_measurement_theta_min 3.07
_cell_volume 2679.64(14)
_computing_cell_refinement 'CrysAlisPro 1.171.39.20a (Rigaku OD, 2015)'
_computing_data_collection 'CrysAlisPro 1.171.39.20a (Rigaku OD, 2015)'
_computing_data_reduction 'CrysAlisPro 1.171.39.20a (Rigaku OD, 2015)'
_computing_molecular_graphics 'CrystalStructure 4.2.2'
_computing_publication_material 'CrystalStructure 4.2.2 (Rigaku, 2016)'
_computing_structure_refinement 'SHELXL Version 2014/7 (Sheldrick, 2008)'
_computing_structure_solution 'SHELXT Version 2014/5 (Sheldrick, 2014)'
_diffrn_ambient_temperature 100
_diffrn_detector_area_resol_mean 5.811
_diffrn_measured_fraction_theta_full 0.998
_diffrn_measured_fraction_theta_max 0.942
_diffrn_measurement_device_type 'Rigaku XtaLAB P200'
_diffrn_measurement_method \w
_diffrn_radiation_type 'Mo K\a'
_diffrn_radiation_wavelength 0.71075
_diffrn_reflns_av_R_equivalents 0.0396
_diffrn_reflns_Laue_measured_fraction_full 0.998
_diffrn_reflns_Laue_measured_fraction_max 0.942
_diffrn_reflns_limit_h_max 11
_diffrn_reflns_limit_h_min -13
_diffrn_reflns_limit_k_max 18
_diffrn_reflns_limit_k_min -20
_diffrn_reflns_limit_l_max 30
_diffrn_reflns_limit_l_min -28
_diffrn_reflns_number 29352
_diffrn_reflns_point_group_measured_fraction_full 0.998
_diffrn_reflns_point_group_measured_fraction_max 0.915
_diffrn_reflns_theta_full 25.242
_diffrn_reflns_theta_max 31.400
_diffrn_reflns_theta_min 2.832
_diffrn_standards_number 0
_exptl_absorpt_coefficient_mu 1.415
_exptl_absorpt_correction_T_max 0.702
_exptl_absorpt_correction_T_min 0.569
_exptl_absorpt_correction_type multi-scan
_exptl_absorpt_process_details
;
CrysAlisPro 1.171.39.20a (Rigaku Oxford Diffraction, 2015)
Empirical absorption correction using spherical harmonics,
 implemented in SCALE3 ABSPACK scaling algorithm.
;
_exptl_crystal_colour yellow-orange
_exptl_crystal_density_diffrn 1.707
_exptl_crystal_density_method 'not measured'
_exptl_crystal_description block
_exptl_crystal_F_000 1408.00
_exptl_crystal_size_max 0.300
_exptl_crystal_size_mid 0.280
_exptl_crystal_size_min 0.250
_refine_diff_density_max 1.48
_refine_diff_density_min -1.45
_refine_ls_abs_structure_details
;
 Flack x determined using 3181 quotients [(I+)-(I-)]/[(I+)+(I-)]
 (Parsons, Flack and Wagner, Acta Cryst. B69 (2013) 249-259).
;
_refine_ls_abs_structure_Flack -0.007(14)
_refine_ls_extinction_method none
_refine_ls_goodness_of_fit_ref 1.085
_refine_ls_hydrogen_treatment noref
_refine_ls_number_parameters 325
_refine_ls_number_reflns 8103
_refine_ls_number_restraints 0
_refine_ls_R_factor_all 0.0342
_refine_ls_R_factor_gt 0.0312
_refine_ls_shift/su_max 0.001
_refine_ls_structure_factor_coef Fsqd
_refine_ls_weighting_details 'w = 1/[\s^2^(Fo^2^)+(0.0046P)^2^+6.2907P] where P=(Fo^2^+2Fc^2^)/3'
_refine_ls_weighting_scheme calc
_refine_ls_wR_factor_gt 0.0654
_refine_ls_wR_factor_ref 0.0669
_reflns_Friedel_coverage 0.745
_reflns_Friedel_fraction_full 0.999
_reflns_Friedel_fraction_max 0.881
_reflns_number_gt 7724
_reflns_number_total 8103
_reflns_threshold_expression F^2^>2.0\s(F^2^)
_cod_data_source_file c9dt04760c2.cif
_cod_data_source_block sample4
_cod_depositor_comments 'Adding full bibliography for 7703196--7703221.cif.'
_cod_database_code 7703203

loop_
_space_group_symop_id
_space_group_symop_operation_xyz
1 +X,+Y,+Z
2 1/2-X,-Y,1/2+Z
3 1/2+X,1/2-Y,-Z
4 -X,1/2+Y,1/2-Z

loop_
_atom_site_label
_atom_site_type_symbol
_atom_site_fract_x
_atom_site_fract_y
_atom_site_fract_z
_atom_site_U_iso_or_equiv
_atom_site_adp_type
_atom_site_occupancy
_atom_site_site_symmetry_order
_atom_site_calc_flag
_atom_site_refinement_flags_adp
_atom_site_refinement_flags_occupancy
Rh1 Rh 0.81791(3) 0.63411(2) 0.63425(2) 0.01311(7) Uani 1 1 d . .
Rh2 Rh 0.78448(3) 0.45971(2) 0.58682(2) 0.01335(7) Uani 1 1 d . .
S1 S 1.06374(14) 0.63307(12) 0.61892(9) 0.0434(4) Uani 1 1 d . .
S2 S 1.02759(13) 0.44194(10) 0.57034(8) 0.0346(3) Uani 1 1 d . .
O1 O 1.1067(5) 0.6898(4) 0.5653(2) 0.0459(12) Uani 0.9796 1 d . P
O2 O 1.1586(9) 0.6091(7) 0.6599(4) 0.037(2) Uani 0.4565 1 d . P
O3 O 1.0756(5) 0.4561(4) 0.5091(2) 0.0275(9) Uani 0.7716 1 d . P
O4 O 1.0925(5) 0.3630(5) 0.6039(2) 0.0511(13) Uani 1 1 d . .
O5 O 1.0941(13) 0.5504(9) 0.5491(7) 0.019(3) Uani 0.2488 1 d . P
O6 O 1.1182(6) 0.5219(4) 0.6201(3) 0.0170(11) Uani 0.5435 1 d . P
C1 C 0.6260(4) 0.7418(3) 0.6338(2) 0.0146(7) Uani 1 1 d . .
C2 C 0.7627(5) 0.7910(3) 0.6271(2) 0.0155(8) Uani 1 1 d . .
C3 C 0.8449(5) 0.7750(3) 0.6845(2) 0.0185(8) Uani 1 1 d . .
C4 C 0.7615(5) 0.7122(3) 0.7242(2) 0.0187(8) Uani 1 1 d . .
C5 C 0.6268(5) 0.6912(3) 0.6932(2) 0.0173(8) Uani 1 1 d . .
C6 C 0.4966(5) 0.7528(3) 0.5910(2) 0.0172(8) Uani 1 1 d . .
H6A H 0.4510 0.6887 0.5840 0.021 Uiso 1 1 d U .
H6B H 0.5283 0.7786 0.5496 0.021 Uiso 1 1 d U .
C7 C 0.8094(5) 0.8534(3) 0.5730(2) 0.0206(8) Uani 1 1 d . .
H7A H 0.7849 0.9211 0.5821 0.025 Uiso 1 1 d U .
H7B H 0.7589 0.8326 0.5344 0.025 Uiso 1 1 d U .
H7C H 0.9146 0.8473 0.5669 0.025 Uiso 1 1 d U .
C8 C 0.9866(6) 0.8213(4) 0.7020(3) 0.0283(11) Uani 1 1 d . .
H8A H 1.0498 0.7732 0.7223 0.034 Uiso 1 1 d U .
H8B H 0.9689 0.8750 0.7314 0.034 Uiso 1 1 d U .
H8C H 1.0343 0.8461 0.6638 0.034 Uiso 1 1 d U .
C9 C 0.8043(7) 0.6815(4) 0.7902(2) 0.0286(11) Uani 1 1 d . .
H9A H 0.7952 0.7368 0.8190 0.034 Uiso 1 1 d U .
H9B H 0.9052 0.6586 0.7900 0.034 Uiso 1 1 d U .
H9C H 0.7401 0.6291 0.8044 0.034 Uiso 1 1 d U .
C10 C 0.5029(5) 0.6347(4) 0.7199(2) 0.0221(9) Uani 1 1 d . .
H10A H 0.4496 0.6750 0.7503 0.026 Uiso 1 1 d U .
H10B H 0.5403 0.5769 0.7415 0.026 Uiso 1 1 d U .
H10C H 0.4373 0.6151 0.6857 0.026 Uiso 1 1 d U .
C11 C 0.3848(5) 0.8222(4) 0.6208(2) 0.0220(9) Uani 1 1 d . .
H11A H 0.3008 0.8285 0.5918 0.026 Uiso 1 1 d U .
H11B H 0.3488 0.7934 0.6607 0.026 Uiso 1 1 d U .
C12 C 0.4436(5) 0.9226(3) 0.6348(3) 0.0269(10) Uani 1 1 d . .
H12A H 0.4735 0.9538 0.5953 0.032 Uiso 1 1 d U .
H12B H 0.5277 0.9174 0.6632 0.032 Uiso 1 1 d U .
H12C H 0.3677 0.9616 0.6552 0.032 Uiso 1 1 d U .
C13 C 0.7084(5) 0.3087(3) 0.59967(19) 0.0158(8) Uani 1 1 d . .
C14 C 0.7405(5) 0.3234(3) 0.5336(2) 0.0164(8) Uani 1 1 d . .
C15 C 0.6449(5) 0.3959(3) 0.5099(2) 0.0173(8) Uani 1 1 d . .
C16 C 0.5498(5) 0.4246(3) 0.5607(2) 0.0160(8) Uani 1 1 d . .
C17 C 0.5871(4) 0.3697(3) 0.61556(19) 0.0151(7) Uani 1 1 d . .
C18 C 0.7816(5) 0.2362(3) 0.6427(2) 0.0184(8) Uani 1 1 d . .
H18A H 0.7698 0.2575 0.6871 0.022 Uiso 1 1 d U .
H18B H 0.8870 0.2348 0.6331 0.022 Uiso 1 1 d U .
C19 C 0.8465(5) 0.2673(3) 0.4947(2) 0.0211(9) Uani 1 1 d . .
H19A H 0.8951 0.3110 0.4649 0.025 Uiso 1 1 d U .
H19B H 0.7947 0.2167 0.4712 0.025 Uiso 1 1 d U .
H19C H 0.9191 0.2374 0.5224 0.025 Uiso 1 1 d U .
C20 C 0.6346(6) 0.4288(4) 0.4427(2) 0.0247(10) Uani 1 1 d . .
H20A H 0.5682 0.3861 0.4195 0.030 Uiso 1 1 d U .
H20B H 0.7311 0.4266 0.4232 0.030 Uiso 1 1 d U .
H20C H 0.5974 0.4954 0.4415 0.030 Uiso 1 1 d U .
C21 C 0.4255(5) 0.4932(3) 0.5537(2) 0.0213(9) Uani 1 1 d . .
H21A H 0.4579 0.5512 0.5308 0.026 Uiso 1 1 d U .
H21B H 0.3897 0.5119 0.5956 0.026 Uiso 1 1 d U .
H21C H 0.3469 0.4618 0.5299 0.026 Uiso 1 1 d U .
C22 C 0.5094(5) 0.3703(4) 0.6773(2) 0.0232(9) Uani 1 1 d . .
H22A H 0.4432 0.3147 0.6795 0.028 Uiso 1 1 d U .
H22B H 0.4533 0.4304 0.6814 0.028 Uiso 1 1 d U .
H22C H 0.5803 0.3662 0.7119 0.028 Uiso 1 1 d U .
C23 C 0.7199(5) 0.1333(3) 0.6358(2) 0.0204(7) Uani 1 1 d . .
H23A H 0.6141 0.1341 0.6445 0.024 Uiso 1 1 d U .
H23B H 0.7346 0.1103 0.5919 0.024 Uiso 1 1 d U .
C24 C 0.7952(6) 0.0637(3) 0.6818(2) 0.0250(9) Uani 1 1 d . .
H24A H 0.7849 0.0882 0.7251 0.030 Uiso 1 1 d U .
H24B H 0.8988 0.0590 0.6711 0.030 Uiso 1 1 d U .
H24C H 0.7503 -0.0005 0.6787 0.030 Uiso 1 1 d U .
C25 C 0.7968(5) 0.5926(3) 0.54262(19) 0.0178(8) Uani 1 1 d . .
H25A H 0.8840 0.6026 0.5159 0.021 Uiso 1 1 d U .
H25B H 0.7064 0.6142 0.5214 0.021 Uiso 1 1 d U .
C26 C 0.8371(5) 0.5010(3) 0.6768(2) 0.0217(9) Uani 1 1 d . .
H26A H 0.9364 0.4835 0.6907 0.026 Uiso 1 1 d U .
H26B H 0.7627 0.4863 0.7093 0.026 Uiso 1 1 d U .

loop_
_atom_site_aniso_label
_atom_site_aniso_U_11
_atom_site_aniso_U_22
_atom_site_aniso_U_33
_atom_site_aniso_U_23
_atom_site_aniso_U_13
_atom_site_aniso_U_12
Rh1 0.01192(13) 0.01045(12) 0.01695(13) -0.00079(11) -0.00276(11) -0.00032(11)
Rh2 0.01090(13) 0.01043(12) 0.01873(14) -0.00147(11) 0.00160(11) -0.00011(11)
S1 0.0112(5) 0.0398(7) 0.0793(12) 0.0089(8) 0.0007(6) -0.0003(6)
S2 0.0124(5) 0.0254(6) 0.0660(10) -0.0039(6) 0.0097(6) 0.0004(4)
O1 0.023(2) 0.087(4) 0.027(2) 0.004(2) 0.0015(16) -0.019(2)
O2 0.019(4) 0.043(5) 0.050(5) -0.017(4) -0.007(4) 0.005(3)
O3 0.017(2) 0.027(2) 0.038(2) -0.008(2) 0.0070(18) -0.0006(19)
O4 0.025(2) 0.089(4) 0.039(2) 0.001(3) -0.0016(17) 0.026(3)
O5 0.009(5) 0.016(6) 0.032(7) -0.002(5) 0.002(5) -0.002(5)
O6 0.006(2) 0.018(3) 0.026(3) -0.004(2) -0.003(2) 0.0006(19)
C1 0.0153(17) 0.0121(16) 0.0164(18) -0.0011(15) 0.0003(16) 0.0003(13)
C2 0.0186(19) 0.0116(16) 0.0165(18) -0.0003(14) 0.0023(16) 0.0001(14)
C3 0.022(2) 0.0182(19) 0.0148(18) -0.0050(15) -0.0043(16) -0.0037(16)
C4 0.025(2) 0.0172(18) 0.0141(18) -0.0023(15) -0.0031(16) 0.0006(16)
C5 0.022(2) 0.0133(18) 0.0167(19) 0.0000(15) 0.0007(16) 0.0005(15)
C6 0.0170(18) 0.0163(18) 0.0182(19) -0.0013(16) -0.0028(17) 0.0011(14)
C7 0.022(2) 0.0173(19) 0.0222(19) 0.0030(15) 0.0017(17) -0.0051(17)
C8 0.029(3) 0.020(2) 0.035(3) -0.0042(19) -0.014(2) -0.0042(19)
C9 0.039(3) 0.029(2) 0.018(2) 0.0001(17) -0.010(2) 0.002(2)
C10 0.027(2) 0.021(2) 0.019(2) 0.0020(18) 0.0012(17) -0.005(2)
C11 0.015(2) 0.024(2) 0.027(2) -0.0006(17) -0.0032(16) 0.0029(17)
C12 0.026(2) 0.022(2) 0.033(2) -0.002(2) -0.004(2) 0.0054(18)
C13 0.0152(19) 0.0108(15) 0.0213(19) 0.0013(13) -0.0015(16) -0.0007(15)
C14 0.0140(19) 0.0129(17) 0.022(2) -0.0059(15) 0.0004(15) 0.0010(14)
C15 0.018(2) 0.0145(18) 0.0189(19) -0.0006(14) -0.0012(15) -0.0004(15)
C16 0.0147(19) 0.0122(17) 0.021(2) 0.0007(14) 0.0002(16) -0.0030(15)
C17 0.0126(17) 0.0124(16) 0.0204(19) -0.0007(15) 0.0018(14) -0.0029(15)
C18 0.0212(19) 0.0112(16) 0.023(2) 0.0011(14) -0.0021(18) 0.0020(15)
C19 0.022(2) 0.018(2) 0.023(2) -0.0071(16) 0.0020(17) 0.0019(16)
C20 0.030(3) 0.026(2) 0.018(2) -0.0010(17) -0.0009(18) -0.0028(19)
C21 0.014(2) 0.019(2) 0.031(2) -0.0049(17) -0.0043(18) 0.0019(16)
C22 0.023(2) 0.0178(19) 0.029(2) -0.0004(18) 0.0077(18) -0.0044(18)
C23 0.0242(19) 0.0129(16) 0.0243(19) -0.0018(17) 0.0023(19) -0.0009(17)
C24 0.026(2) 0.0155(18) 0.034(2) 0.0032(16) 0.003(2) 0.0014(17)
C25 0.025(2) 0.0125(16) 0.0161(18) 0.0005(14) 0.0059(17) -0.0017(17)
C26 0.022(2) 0.0182(19) 0.024(2) 0.0006(16) -0.0120(19) -0.0006(17)

loop_
_atom_type_symbol
_atom_type_description
_atom_type_scat_dispersion_real
_atom_type_scat_dispersion_imag
_atom_type_scat_source
C C 0.0033 0.0016
;
International Tables for Crystallography
(Vol. C, Tables 4.2.6.8 and 6.1.1.4)
;
H H 0.0000 0.0000
;
International Tables for Crystallography
(Vol. C, Table 6.1.1.4)
;
O O 0.0106 0.0060
;
International Tables for Crystallography
(Vol. C, Tables 4.2.6.8 and 6.1.1.4)
;
Rh Rh -1.1178 0.9187
;
International Tables for Crystallography
(Vol. C, Tables 4.2.6.8 and 6.1.1.4)
;
S S 0.1246 0.1234
;
International Tables for Crystallography
(Vol. C, Tables 4.2.6.8 and 6.1.1.4)
;

loop_
_geom_angle_atom_site_label_1
_geom_angle_atom_site_label_2
_geom_angle_atom_site_label_3
_geom_angle
C25 Rh1 C26 99.99(17)
C25 Rh1 C2 100.84(16)
C26 Rh1 C2 156.70(18)
C25 Rh1 C3 135.38(16)
C26 Rh1 C3 124.20(16)
C2 Rh1 C3 37.86(16)
C25 Rh1 C4 157.13(17)
C26 Rh1 C4 94.50(17)
C2 Rh1 C4 62.52(15)
C3 Rh1 C4 37.25(16)
C25 Rh1 S1 87.55(15)
C26 Rh1 S1 88.37(15)
C2 Rh1 S1 102.82(12)
C3 Rh1 S1 87.87(13)
C4 Rh1 S1 110.60(13)
C25 Rh1 C5 122.86(18)
C26 Rh1 C5 97.77(18)
C2 Rh1 C5 61.87(15)
C3 Rh1 C5 61.76(17)
C4 Rh1 C5 36.70(16)
S1 Rh1 C5 146.88(12)
C25 Rh1 C1 96.02(17)
C26 Rh1 C1 130.09(18)
C2 Rh1 C1 36.84(14)
C3 Rh1 C1 61.67(16)
C4 Rh1 C1 61.17(16)
S1 Rh1 C1 139.50(11)
C5 Rh1 C1 36.40(15)
C25 Rh1 Rh2 50.61(11)
C26 Rh1 Rh2 49.98(13)
C2 Rh1 Rh2 146.93(11)
C3 Rh1 Rh2 173.99(12)
C4 Rh1 Rh2 137.40(12)
S1 Rh1 Rh2 93.20(5)
C5 Rh1 Rh2 115.65(11)
C1 Rh1 Rh2 119.97(10)
C26 Rh2 C25 99.28(18)
C26 Rh2 C13 102.87(17)
C25 Rh2 C13 155.50(16)
C26 Rh2 C14 138.41(17)
C25 Rh2 C14 122.13(16)
C13 Rh2 C14 37.87(15)
C26 Rh2 C15 156.39(18)
C25 Rh2 C15 92.98(17)
C13 Rh2 C15 62.63(15)
C14 Rh2 C15 37.03(15)
C26 Rh2 S2 86.57(15)
C25 Rh2 S2 88.41(14)
C13 Rh2 S2 103.16(12)
C14 Rh2 S2 90.56(12)
C15 Rh2 S2 114.03(12)
C26 Rh2 C16 120.60(19)
C25 Rh2 C16 97.54(17)
C13 Rh2 C16 62.01(15)
C14 Rh2 C16 61.74(15)
C15 Rh2 C16 37.05(16)
S2 Rh2 C16 150.42(12)
C26 Rh2 C17 95.28(18)
C25 Rh2 C17 130.45(18)
C13 Rh2 C17 37.24(15)
C14 Rh2 C17 62.02(15)
C15 Rh2 C17 61.70(15)
S2 Rh2 C17 139.77(12)
C16 Rh2 C17 36.48(15)
C26 Rh2 Rh1 50.31(13)
C25 Rh2 Rh1 49.56(11)
C13 Rh2 Rh1 148.50(11)
C14 Rh2 Rh1 171.02(12)
C15 Rh2 Rh1 134.55(11)
S2 Rh2 Rh1 92.43(4)
C16 Rh2 Rh1 113.48(11)
C17 Rh2 Rh1 119.36(11)
O2 S1 O1 119.5(5)
O2 S1 O6 61.9(4)
O1 S1 O6 116.5(3)
O2 S1 O5 105.9(6)
O1 S1 O5 70.7(5)
O6 S1 O5 52.6(5)
O2 S1 Rh1 125.7(4)
O1 S1 Rh1 112.4(2)
O6 S1 Rh1 108.1(2)
O5 S1 Rh1 105.1(4)
O3 S2 O4 116.0(3)
O3 S2 O5 60.5(5)
O4 S2 O5 131.3(5)
O3 S2 O6 109.0(3)
O4 S2 O6 89.0(3)
O5 S2 O6 54.7(5)
O3 S2 Rh2 116.2(2)
O4 S2 Rh2 114.6(2)
O5 S2 Rh2 107.6(4)
O6 S2 Rh2 108.05(19)
S1 O2 O6 70.2(5)
S2 O3 O5 69.2(5)
O3 O5 O6 108.9(8)
O3 O5 S2 50.4(4)
O6 O5 S2 64.6(5)
O3 O5 S1 155.8(9)
O6 O5 S1 54.8(5)
S2 O5 S1 106.0(7)
O2 O6 O5 111.5(7)
O2 O6 S1 47.9(4)
O5 O6 S1 72.7(5)
O2 O6 S2 163.4(5)
O5 O6 S2 60.7(5)
S1 O6 S2 116.4(3)
C2 C1 C5 108.1(4)
C2 C1 C6 125.9(4)
C5 C1 C6 125.4(4)
C2 C1 Rh1 68.6(2)
C5 C1 Rh1 71.3(2)
C6 C1 Rh1 132.3(3)
C1 C2 C3 107.6(4)
C1 C2 C7 126.8(4)
C3 C2 C7 125.5(4)
C1 C2 Rh1 74.6(2)
C3 C2 Rh1 71.1(2)
C7 C2 Rh1 123.1(3)
C4 C3 C2 107.7(4)
C4 C3 C8 125.5(4)
C2 C3 C8 126.7(4)
C4 C3 Rh1 72.0(2)
C2 C3 Rh1 71.0(2)
C8 C3 Rh1 126.0(3)
C3 C4 C5 108.6(4)
C3 C4 C9 124.9(4)
C5 C4 C9 126.3(4)
C3 C4 Rh1 70.7(2)
C5 C4 Rh1 73.4(2)
C9 C4 Rh1 125.9(3)
C4 C5 C1 107.8(4)
C4 C5 C10 126.4(4)
C1 C5 C10 125.5(4)
C4 C5 Rh1 69.9(2)
C1 C5 Rh1 72.3(2)
C10 C5 Rh1 127.7(3)
C1 C6 C11 110.2(4)
C1 C6 H6A 109.6
C11 C6 H6A 109.6
C1 C6 H6B 109.6
C11 C6 H6B 109.6
H6A C6 H6B 108.2
C2 C7 H7A 109.4
C2 C7 H7B 109.4
H7A C7 H7B 109.5
C2 C7 H7C 109.6
H7A C7 H7C 109.5
H7B C7 H7C 109.4
C3 C8 H8A 109.5
C3 C8 H8B 109.6
H8A C8 H8B 109.5
C3 C8 H8C 109.5
H8A C8 H8C 109.3
H8B C8 H8C 109.4
C4 C9 H9A 109.5
C4 C9 H9B 109.5
H9A C9 H9B 109.5
C4 C9 H9C 109.5
H9A C9 H9C 109.4
H9B C9 H9C 109.5
C5 C10 H10A 109.4
C5 C10 H10B 109.5
H10A C10 H10B 109.4
C5 C10 H10C 109.5
H10A C10 H10C 109.4
H10B C10 H10C 109.6
C12 C11 C6 114.2(4)
C12 C11 H11A 108.6
C6 C11 H11A 108.8
C12 C11 H11B 108.7
C6 C11 H11B 108.8
H11A C11 H11B 107.6
C11 C12 H12A 109.6
C11 C12 H12B 109.5
H12A C12 H12B 109.5
C11 C12 H12C 109.5
H12A C12 H12C 109.5
H12B C12 H12C 109.3
C17 C13 C14 107.6(3)
C17 C13 C18 126.4(4)
C14 C13 C18 125.8(4)
C17 C13 Rh2 73.9(2)
C14 C13 Rh2 71.6(2)
C18 C13 Rh2 123.8(3)
C15 C14 C13 108.3(4)
C15 C14 C19 125.0(4)
C13 C14 C19 126.5(4)
C15 C14 Rh2 72.4(2)
C13 C14 Rh2 70.6(2)
C19 C14 Rh2 126.7(3)
C14 C15 C16 107.8(4)
C14 C15 C20 126.0(4)
C16 C15 C20 125.9(4)
C14 C15 Rh2 70.6(2)
C16 C15 Rh2 72.5(2)
C20 C15 Rh2 127.1(3)
C17 C16 C15 108.3(4)
C17 C16 C21 127.0(4)
C15 C16 C21 124.5(4)
C17 C16 Rh2 71.8(2)
C15 C16 Rh2 70.4(2)
C21 C16 Rh2 127.9(3)
C16 C17 C13 107.9(3)
C16 C17 C22 126.5(4)
C13 C17 C22 125.5(4)
C16 C17 Rh2 71.7(2)
C13 C17 Rh2 68.9(2)
C22 C17 Rh2 127.8(3)
C13 C18 C23 113.0(4)
C13 C18 H18A 109.0
C23 C18 H18A 108.9
C13 C18 H18B 109.0
C23 C18 H18B 108.9
H18A C18 H18B 107.9
C14 C19 H19A 109.5
C14 C19 H19B 109.4
H19A C19 H19B 109.5
C14 C19 H19C 109.5
H19A C19 H19C 109.5
H19B C19 H19C 109.5
C15 C20 H20A 109.5
C15 C20 H20B 109.5
H20A C20 H20B 109.5
C15 C20 H20C 109.4
H20A C20 H20C 109.4
H20B C20 H20C 109.5
C16 C21 H21A 109.5
C16 C21 H21B 109.5
H21A C21 H21B 109.5
C16 C21 H21C 109.5
H21A C21 H21C 109.4
H21B C21 H21C 109.4
C17 C22 H22A 109.5
C17 C22 H22B 109.5
H22A C22 H22B 109.4
C17 C22 H22C 109.5
H22A C22 H22C 109.5
H22B C22 H22C 109.5
C24 C23 C18 110.6(4)
C24 C23 H23A 109.4
C18 C23 H23A 109.6
C24 C23 H23B 109.5
C18 C23 H23B 109.6
H23A C23 H23B 108.1
C23 C24 H24A 109.5
C23 C24 H24B 109.4
H24A C24 H24B 109.4
C23 C24 H24C 109.5
H24A C24 H24C 109.5
H24B C24 H24C 109.5
Rh1 C25 Rh2 79.84(14)
Rh1 C25 H25A 115.3
Rh2 C25 H25A 115.3
Rh1 C25 H25B 115.3
Rh2 C25 H25B 115.3
H25A C25 H25B 112.3
Rh2 C26 Rh1 79.71(16)
Rh2 C26 H26A 115.3
Rh1 C26 H26A 115.3
Rh2 C26 H26B 115.2
Rh1 C26 H26B 115.3
H26A C26 H26B 112.4

loop_
_geom_bond_atom_site_label_1
_geom_bond_atom_site_label_2
_geom_bond_distance
Rh1 C25 2.029(4)
Rh1 C26 2.052(5)
Rh1 C2 2.228(4)
Rh1 C3 2.229(4)
Rh1 C4 2.246(4)
Rh1 S1 2.2824(13)
Rh1 C5 2.293(4)
Rh1 C1 2.307(4)
Rh1 Rh2 2.6244(4)
Rh2 C26 2.043(5)
Rh2 C25 2.060(4)
Rh2 C13 2.214(4)
Rh2 C14 2.228(4)
Rh2 C15 2.250(4)
Rh2 S2 2.2745(12)
Rh2 C16 2.279(4)
Rh2 C17 2.281(4)
S1 O2 1.273(9)
S1 O1 1.433(5)
S1 O6 1.614(6)
S1 O5 1.886(13)
S2 O3 1.382(5)
S2 O4 1.430(5)
S2 O5 1.678(13)
S2 O6 1.737(6)
O2 O6 1.514(10)
O3 O5 1.562(14)
O5 O6 1.569(15)
C1 C2 1.435(6)
C1 C5 1.437(6)
C1 C6 1.501(6)
C2 C3 1.446(6)
C2 C7 1.494(6)
C3 C4 1.429(6)
C3 C8 1.497(7)
C4 C5 1.430(6)
C4 C9 1.510(6)
C5 C10 1.492(6)
C6 C11 1.538(6)
C6 H6A 0.9901
C6 H6B 0.9891
C7 H7A 0.9802
C7 H7B 0.9812
C7 H7C 0.9790
C8 H8A 0.9804
C8 H8B 0.9799
C8 H8C 0.9810
C9 H9A 0.9801
C9 H9B 0.9792
C9 H9C 0.9804
C10 H10A 0.9802
C10 H10B 0.9805
C10 H10C 0.9798
C11 C12 1.516(7)
C11 H11A 0.9893
C11 H11B 0.9898
C12 H12A 0.9783
C12 H12B 0.9811
C12 H12C 0.9812
C13 C17 1.437(6)
C13 C14 1.442(6)
C13 C18 1.510(6)
C14 C15 1.422(6)
C14 C19 1.492(6)
C15 C16 1.439(6)
C15 C20 1.494(6)
C16 C17 1.427(6)
C16 C21 1.491(6)
C17 C22 1.488(6)
C18 C23 1.535(6)
C18 H18A 0.9898
C18 H18B 0.9895
C19 H19A 0.9793
C19 H19B 0.9800
C19 H19C 0.9792
C20 H20A 0.9801
C20 H20B 0.9788
C20 H20C 0.9807
C21 H21A 0.9804
C21 H21B 0.9801
C21 H21C 0.9808
C22 H22A 0.9797
C22 H22B 0.9801
C22 H22C 0.9805
C23 C24 1.532(6)
C23 H23A 0.9899
C23 H23B 0.9898
C24 H24A 0.9797
C24 H24B 0.9810
C24 H24C 0.9792
C25 H25A 0.9899
C25 H25B 0.9903
C26 H26A 0.9889
C26 H26B 0.9904

loop_
_geom_torsion_atom_site_label_1
_geom_torsion_atom_site_label_2
_geom_torsion_atom_site_label_3
_geom_torsion_atom_site_label_4
_geom_torsion
O1 S1 O2 O6 -106.2(5)
O5 S1 O2 O6 -29.7(6)
Rh1 S1 O2 O6 92.9(4)
O4 S2 O3 O5 -124.6(6)
O6 S2 O3 O5 -26.1(6)
Rh2 S2 O3 O5 96.2(5)
S2 O3 O5 O6 29.2(6)
S2 O3 O5 S1 -14.5(19)
O4 S2 O5 O3 100.0(6)
O6 S2 O5 O3 149.3(6)
Rh2 S2 O5 O3 -110.7(3)
O3 S2 O5 O6 -149.3(6)
O4 S2 O5 O6 -49.3(7)
Rh2 S2 O5 O6 100.0(4)
O3 S2 O5 S1 173.9(8)
O4 S2 O5 S1 -86.2(7)
O6 S2 O5 S1 -36.8(4)
Rh2 S2 O5 S1 63.2(6)
O2 S1 O5 O3 87(2)
O1 S1 O5 O3 -157(2)
O6 S1 O5 O3 53.1(19)
Rh1 S1 O5 O3 -48(2)
O2 S1 O5 O6 33.4(7)
O1 S1 O5 O6 149.6(5)
Rh1 S1 O5 O6 -101.4(4)
O2 S1 O5 S2 74.9(7)
O1 S1 O5 S2 -168.8(7)
O6 S1 O5 S2 41.5(5)
Rh1 S1 O5 S2 -59.9(6)
S1 O2 O6 O5 38.0(7)
S1 O2 O6 S2 -21(2)
O3 O5 O6 O2 171.7(6)
S2 O5 O6 O2 -163.7(5)
S1 O5 O6 O2 -28.6(5)
O3 O5 O6 S1 -159.7(8)
S2 O5 O6 S1 -135.2(4)
O3 O5 O6 S2 -24.5(5)
S1 O5 O6 S2 135.2(4)
O1 S1 O6 O2 110.9(6)
O5 S1 O6 O2 143.1(7)
Rh1 S1 O6 O2 -121.4(5)
O2 S1 O6 O5 -143.1(7)
O1 S1 O6 O5 -32.2(6)
Rh1 S1 O6 O5 95.5(5)
O2 S1 O6 S2 173.5(7)
O1 S1 O6 S2 -75.6(4)
O5 S1 O6 S2 -43.4(5)
Rh1 S1 O6 S2 52.1(4)
O3 S2 O6 O2 94(2)
O4 S2 O6 O2 -149(2)
O5 S2 O6 O2 66(2)
Rh2 S2 O6 O2 -33(2)
O3 S2 O6 O5 28.0(6)
O4 S2 O6 O5 145.3(6)
Rh2 S2 O6 O5 -99.1(5)
O3 S2 O6 S1 76.7(4)
O4 S2 O6 S1 -166.0(4)
O5 S2 O6 S1 48.7(6)
Rh2 S2 O6 S1 -50.4(4)
C5 C1 C2 C3 -3.2(4)
C6 C1 C2 C3 168.6(4)
Rh1 C1 C2 C3 -63.9(3)
C5 C1 C2 C7 -179.4(4)
C6 C1 C2 C7 -7.5(7)
Rh1 C1 C2 C7 120.0(4)
C5 C1 C2 Rh1 60.6(3)
C6 C1 C2 Rh1 -127.5(4)
C1 C2 C3 C4 3.0(5)
C7 C2 C3 C4 179.2(4)
Rh1 C2 C3 C4 -63.1(3)
C1 C2 C3 C8 -172.6(4)
C7 C2 C3 C8 3.6(7)
Rh1 C2 C3 C8 121.2(5)
C1 C2 C3 Rh1 66.1(3)
C7 C2 C3 Rh1 -117.6(4)
C2 C3 C4 C5 -1.7(5)
C8 C3 C4 C5 174.1(4)
Rh1 C3 C4 C5 -64.1(3)
C2 C3 C4 C9 -176.6(4)
C8 C3 C4 C9 -0.9(7)
Rh1 C3 C4 C9 120.9(4)
C2 C3 C4 Rh1 62.5(3)
C8 C3 C4 Rh1 -121.8(5)
C3 C4 C5 C1 -0.3(5)
C9 C4 C5 C1 174.5(4)
Rh1 C4 C5 C1 -62.7(3)
C3 C4 C5 C10 -175.0(4)
C9 C4 C5 C10 -0.2(7)
Rh1 C4 C5 C10 122.6(4)
C3 C4 C5 Rh1 62.4(3)
C9 C4 C5 Rh1 -122.7(5)
C2 C1 C5 C4 2.2(5)
C6 C1 C5 C4 -169.7(4)
Rh1 C1 C5 C4 61.2(3)
C2 C1 C5 C10 177.0(4)
C6 C1 C5 C10 5.1(7)
Rh1 C1 C5 C10 -124.1(4)
C2 C1 C5 Rh1 -58.9(3)
C6 C1 C5 Rh1 129.2(4)
C2 C1 C6 C11 -99.7(5)
C5 C1 C6 C11 70.8(5)
Rh1 C1 C6 C11 167.4(3)
C1 C6 C11 C12 58.3(5)
C17 C13 C14 C15 2.7(5)
C18 C13 C14 C15 178.2(4)
Rh2 C13 C14 C15 -62.9(3)
C17 C13 C14 C19 -172.5(4)
C18 C13 C14 C19 3.0(7)
Rh2 C13 C14 C19 121.9(4)
C17 C13 C14 Rh2 65.6(3)
C18 C13 C14 Rh2 -118.9(4)
C13 C14 C15 C16 -1.6(5)
C19 C14 C15 C16 173.6(4)
Rh2 C14 C15 C16 -63.4(3)
C13 C14 C15 C20 -175.8(4)
C19 C14 C15 C20 -0.6(7)
Rh2 C14 C15 C20 122.4(4)
C13 C14 C15 Rh2 61.8(3)
C19 C14 C15 Rh2 -122.9(4)
C14 C15 C16 C17 0.0(5)
C20 C15 C16 C17 174.2(4)
Rh2 C15 C16 C17 -62.2(3)
C14 C15 C16 C21 -174.7(4)
C20 C15 C16 C21 -0.5(7)
Rh2 C15 C16 C21 123.1(4)
C14 C15 C16 Rh2 62.2(3)
C20 C15 C16 Rh2 -123.6(4)
C15 C16 C17 C13 1.7(5)
C21 C16 C17 C13 176.2(4)
Rh2 C16 C17 C13 -59.6(3)
C15 C16 C17 C22 -174.8(4)
C21 C16 C17 C22 -0.3(7)
Rh2 C16 C17 C22 123.9(4)
C15 C16 C17 Rh2 61.3(3)
C21 C16 C17 Rh2 -124.2(4)
C14 C13 C17 C16 -2.7(5)
C18 C13 C17 C16 -178.2(4)
Rh2 C13 C17 C16 61.4(3)
C14 C13 C17 C22 173.9(4)
C18 C13 C17 C22 -1.6(7)
Rh2 C13 C17 C22 -122.1(4)
C14 C13 C17 Rh2 -64.1(3)
C18 C13 C17 Rh2 120.4(4)
C17 C13 C18 C23 93.5(5)
C14 C13 C18 C23 -81.2(5)
Rh2 C13 C18 C23 -172.0(3)
C13 C18 C23 C24 -178.4(4)
